data_4303655
loop_
_publ_author_name
'Jie Ling'
'Shijun Wu'
'Fanrong Chen'
'Antonio Simonetti'
'John T. Shafer'
'Thomas E. Albrecht-Schmitt'

_publ_section_title
;
Does Iodate Incorporate into Layered Uranyl Phosphates Under Hydrothermal
Conditions?
;
_journal_name_full 'Inorganic Chemistry'
_journal_page_first 10995
_journal_page_last 11001
_journal_paper_doi 10.1021/ic9011247
_journal_volume 48
_journal_year 2009
_chemical_formula_moiety Ba(UO2)F(PO4)
_chemical_formula_sum 'Ba F O6 P U'
_chemical_formula_weight 521.34
_chemical_melting_point ?
_chemical_name_common 'Barium Uranyl Phosphate Fluoride'
_chemical_name_systematic
; 
 ? 
;
_space_group_IT_number 14
_symmetry_cell_setting monoclinic
_symmetry_space_group_name_Hall '-P 2ybc'
_symmetry_space_group_name_H-M 'P 1 21/c 1'
_atom_sites_solution_hydrogens none
_atom_sites_solution_primary direct
_atom_sites_solution_secondary difmap
_audit_creation_method SHELXL-97
_cell_angle_alpha 90.00
_cell_angle_beta 92.062(2)
_cell_angle_gamma 90.00
_cell_formula_units_Z 4
_cell_length_a 6.6668(6)
_cell_length_b 8.2659(8)
_cell_length_c 10.7945(10)
_cell_measurement_reflns_used 1416
_cell_measurement_temperature 193(2)
_cell_measurement_theta_max 28.29
_cell_measurement_theta_min 3.06
_cell_volume 594.47(10)
_computing_cell_refinement 'SMART SAINT'
_computing_data_collection SMART
_computing_data_reduction SAINT
_computing_molecular_graphics 'SHELXP-97 (Sheldrick, 1997)'
_computing_publication_material 'SHELCIF-97 (Sheldrick, 2000)'
_computing_structure_refinement 'SHELXL-97 (Sheldrick, 1997)'
_computing_structure_solution 'SHELXS-97 (Sheldrick, 1990)'
_diffrn_ambient_temperature 193(2)
_diffrn_detector_area_resol_mean 0
_diffrn_measured_fraction_theta_full 0.964
_diffrn_measured_fraction_theta_max 0.964
_diffrn_measurement_device_type 'Bruker APEX'
_diffrn_measurement_method '0.3 wide w/ exposures'
_diffrn_radiation_monochromator graphite
_diffrn_radiation_source 'fine-focus sealed tube'
_diffrn_radiation_type MoK\a
_diffrn_radiation_wavelength 0.71073
_diffrn_reflns_av_R_equivalents 0.0438
_diffrn_reflns_av_sigmaI/netI 0.0446
_diffrn_reflns_limit_h_max 8
_diffrn_reflns_limit_h_min -8
_diffrn_reflns_limit_k_max 11
_diffrn_reflns_limit_k_min -11
_diffrn_reflns_limit_l_max 14
_diffrn_reflns_limit_l_min -14
_diffrn_reflns_number 5174
_diffrn_reflns_theta_full 28.29
_diffrn_reflns_theta_max 28.29
_diffrn_reflns_theta_min 3.06
_diffrn_standards_decay_% 0
_diffrn_standards_interval_count N/A
_diffrn_standards_interval_time N/A
_diffrn_standards_number N/A
_exptl_absorpt_coefficient_mu 34.052
_exptl_absorpt_correction_T_max 0.294
_exptl_absorpt_correction_T_min 0.231
_exptl_absorpt_correction_type multi-scan
_exptl_absorpt_process_details SADABS
_exptl_crystal_colour Yellow
_exptl_crystal_density_diffrn 5.825
_exptl_crystal_density_meas ?
_exptl_crystal_density_method 'not measured'
_exptl_crystal_description Prism
_exptl_crystal_F_000 880
_exptl_crystal_size_max 0.061
_exptl_crystal_size_mid 0.038
_exptl_crystal_size_min 0.036
_refine_diff_density_max 3.376
_refine_diff_density_min -4.285
_refine_diff_density_rms 0.493
_refine_ls_extinction_coef 0.0010(3)
_refine_ls_extinction_expression Fc^*^=kFc[1+0.001xFc^2^\l^3^/sin(2\q)]^-1/4^
_refine_ls_extinction_method SHELXL
_refine_ls_goodness_of_fit_ref 1.135
_refine_ls_hydrogen_treatment none
_refine_ls_matrix_type full
_refine_ls_number_parameters 92
_refine_ls_number_reflns 1416
_refine_ls_number_restraints 0
_refine_ls_restrained_S_all 1.135
_refine_ls_R_factor_all 0.0340
_refine_ls_R_factor_gt 0.0327
_refine_ls_shift/su_max 0.000
_refine_ls_shift/su_mean 0.000
_refine_ls_structure_factor_coef Fsqd
_refine_ls_weighting_details 'calc w=1/[\s^2^(Fo^2^)+(0.0496P)^2^+1.1813P] where P=(Fo^2^+2Fc^2^)/3'
_refine_ls_weighting_scheme calc
_refine_ls_wR_factor_gt 0.0854
_refine_ls_wR_factor_ref 0.0863
_reflns_number_gt 1349
_reflns_number_total 1416
_reflns_threshold_expression >2sigma(I)
_cod_data_source_file ic9011247_si_001_3.cif
_cod_data_source_block p21c
_cod_depositor_comments
;
The following automatic conversions were performed:
'_symmetry_cell_setting' value 'Monoclinic' changed to 'monoclinic'
according to '/home/saulius/struct/CIF-dictionaries/cif_core.dic'
dictionary named 'cif_core.dic' version 2.4.1 from 2010-06-29.

Automatic conversion script
Id: cif_fix_enum 1527 2010-12-29 10:47:43Z saulius 

The following automatic conversions were performed:

'_chemical_melting_point' value 'N/A' was changed to '?' - the value
is undefined or not given.

'_exptl_absorpt_correction_type' tag
value 'Multi-scans' was replaced with 'multi-scan' value.

Automatic conversion script
Id: cif_fix_values 1646 2011-03-28 12:23:43Z adriana 

The following automatic conversions were performed:

'_exptl_crystal_density_meas' value 'N/A' was changed to '?' - the
value is perceived as not measured.

Automatic conversion script
Id: cif_fix_values 3008 2015-01-20 13:52:24Z robertas 
;
_cod_database_code 4303655

loop_
_symmetry_equiv_pos_as_xyz
'x, y, z'
'-x, y+1/2, -z+1/2'
'-x, -y, -z'
'x, -y-1/2, z-1/2'

loop_
_atom_site_label
_atom_site_type_symbol
_atom_site_fract_x
_atom_site_fract_y
_atom_site_fract_z
_atom_site_U_iso_or_equiv
_atom_site_adp_type
_atom_site_occupancy
_atom_site_symmetry_multiplicity
_atom_site_calc_flag
_atom_site_refinement_flags
_atom_site_disorder_assembly
_atom_site_disorder_group
U1 U 0.39264(4) 0.11895(3) 0.26280(2) 0.00678(15) Uani 1 1 d . . .
Ba1 Ba 0.83887(7) 0.23338(5) 0.00846(4) 0.01023(16) Uani 1 1 d . . .
P1 P 0.9079(3) -0.0338(2) 0.26724(16) 0.0068(4) Uani 1 1 d . . .
F1 F 0.4408(7) -0.1542(5) 0.3255(4) 0.0102(9) Uani 1 1 d . . .
O2 O 0.8501(9) -0.2031(6) 0.3139(5) 0.0096(10) Uani 1 1 d . . .
O3 O 1.0903(8) 0.0195(6) 0.3495(5) 0.0098(10) Uani 1 1 d . . .
O1 O 0.7388(8) 0.0890(7) 0.2907(5) 0.0110(11) Uani 1 1 d . . .
O4 O 0.9551(9) -0.0357(7) 0.1316(5) 0.0135(11) Uani 1 1 d . . .
O6 O 0.3874(9) 0.0279(7) 0.1132(5) 0.0115(11) Uani 1 1 d . . .
O5 O 0.4205(8) 0.2099(6) 0.4113(5) 0.0103(11) Uani 1 1 d . . .

loop_
_atom_site_aniso_label
_atom_site_aniso_U_11
_atom_site_aniso_U_22
_atom_site_aniso_U_33
_atom_site_aniso_U_23
_atom_site_aniso_U_13
_atom_site_aniso_U_12
U1 0.0029(2) 0.0072(2) 0.0102(2) -0.00020(8) -0.00003(12) -0.00001(8)
Ba1 0.0090(3) 0.0104(3) 0.0110(3) -0.00152(15) -0.00197(17) 0.00194(16)
P1 0.0037(9) 0.0080(9) 0.0088(9) 0.0005(6) 0.0002(7) 0.0000(6)
F1 0.005(2) 0.013(2) 0.013(2) 0.0017(18) 0.0017(17) 0.0026(18)
O2 0.010(3) 0.006(2) 0.012(2) 0.003(2) -0.001(2) -0.003(2)
O3 0.005(2) 0.011(2) 0.013(3) 0.001(2) -0.0008(19) -0.004(2)
O1 0.002(3) 0.009(2) 0.021(3) 0.002(2) -0.004(2) 0.001(2)
O4 0.015(3) 0.011(3) 0.014(3) 0.001(2) 0.003(2) 0.006(2)
O6 0.012(3) 0.009(2) 0.013(3) 0.0011(19) -0.004(2) 0.001(2)
O5 0.005(3) 0.012(3) 0.013(3) -0.004(2) -0.002(2) -0.002(2)

loop_
_atom_type_symbol
_atom_type_description
_atom_type_scat_dispersion_real
_atom_type_scat_dispersion_imag
_atom_type_scat_source
O O 0.0106 0.0060 'International Tables Vol C Tables 4.2.6.8 and 6.1.1.4'
P P 0.1023 0.0942 'International Tables Vol C Tables 4.2.6.8 and 6.1.1.4'
Ba Ba -0.3244 2.2819 'International Tables Vol C Tables 4.2.6.8 and 6.1.1.4'
U U -9.6767 9.6646 'International Tables Vol C Tables 4.2.6.8 and 6.1.1.4'
F F 0.0171 0.0103 'International Tables Vol C Tables 4.2.6.8 and 6.1.1.4'

loop_
_geom_angle_atom_site_label_1
_geom_angle_atom_site_label_2
_geom_angle_atom_site_label_3
_geom_angle
_geom_angle_site_symmetry_1
_geom_angle_site_symmetry_3
_geom_angle_publ_flag
O5 U1 O6 175.1(3) . . ?
O5 U1 O2 95.9(2) . 2_655 ?
O6 U1 O2 87.3(2) . 2_655 ?
O5 U1 O1 81.8(2) . . ?
O6 U1 O1 93.4(2) . . ?
O2 U1 O1 142.1(2) 2_655 . ?
O5 U1 F1 97.9(2) . . ?
O6 U1 F1 81.7(2) . . ?
O2 U1 F1 142.22(18) 2_655 . ?
O1 U1 F1 74.89(18) . . ?
O5 U1 F1 89.6(2) . 2_655 ?
O6 U1 F1 87.9(2) . 2_655 ?
O2 U1 F1 71.86(18) 2_655 2_655 ?
O1 U1 F1 70.31(18) . 2_655 ?
F1 U1 F1 142.92(6) . 2_655 ?
O5 U1 O3 81.7(2) . 1_455 ?
O6 U1 O3 102.7(2) . 1_455 ?
O2 U1 O3 76.76(19) 2_655 1_455 ?
O1 U1 O3 139.11(19) . 1_455 ?
F1 U1 O3 70.72(17) . 1_455 ?
F1 U1 O3 146.33(17) 2_655 1_455 ?
O5 U1 Ba1 40.49(18) . 4_566 ?
O6 U1 Ba1 134.64(19) . 4_566 ?
O2 U1 Ba1 121.55(13) 2_655 4_566 ?
O1 U1 Ba1 41.89(14) . 4_566 ?
F1 U1 Ba1 90.64(11) . 4_566 ?
F1 U1 Ba1 71.83(11) 2_655 4_566 ?
O3 U1 Ba1 116.77(13) 1_455 4_566 ?
O5 U1 Ba1 116.02(18) . . ?
O6 U1 Ba1 59.80(19) . . ?
O2 U1 Ba1 97.16(14) 2_655 . ?
O1 U1 Ba1 52.46(14) . . ?
F1 U1 Ba1 107.86(11) . . ?
F1 U1 Ba1 38.64(11) 2_655 . ?
O3 U1 Ba1 162.03(13) 1_455 . ?
Ba1 U1 Ba1 80.921(12) 4_566 . ?
O5 U1 Ba1 79.95(18) . 2_645 ?
O6 U1 Ba1 102.08(18) . 2_645 ?
O2 U1 Ba1 114.24(14) 2_655 2_645 ?
O1 U1 Ba1 102.65(14) . 2_645 ?
F1 U1 Ba1 35.77(11) . 2_645 ?
F1 U1 Ba1 168.26(11) 2_655 2_645 ?
O3 U1 Ba1 37.51(13) 1_455 2_645 ?
Ba1 U1 Ba1 96.607(11) 4_566 2_645 ?
Ba1 U1 Ba1 143.628(12) . 2_645 ?
O5 U1 Ba1 155.56(18) . 3_655 ?
O6 U1 Ba1 27.89(19) . 3_655 ?
O2 U1 Ba1 87.61(13) 2_655 3_655 ?
O1 U1 Ba1 109.88(14) . 3_655 ?
F1 U1 Ba1 66.33(11) . 3_655 ?
F1 U1 Ba1 114.36(11) 2_655 3_655 ?
O3 U1 Ba1 75.61(13) 1_455 3_655 ?
Ba1 U1 Ba1 149.556(11) 4_566 3_655 ?
Ba1 U1 Ba1 87.352(12) . 3_655 ?
Ba1 U1 Ba1 76.592(8) 2_645 3_655 ?
O4 Ba1 O4 68.0(2) 3_755 . ?
O4 Ba1 F1 160.99(16) 3_755 2_655 ?
O4 Ba1 F1 98.35(16) . 2_655 ?
O4 Ba1 O2 96.84(17) 3_755 2_755 ?
O4 Ba1 O2 68.08(16) . 2_755 ?
F1 Ba1 O2 89.62(15) 2_655 2_755 ?
O4 Ba1 O1 87.56(16) 3_755 4_565 ?
O4 Ba1 O1 153.36(17) . 4_565 ?
F1 Ba1 O1 102.57(15) 2_655 4_565 ?
O2 Ba1 O1 127.82(16) 2_755 4_565 ?
O4 Ba1 O3 137.85(17) 3_755 2_755 ?
O4 Ba1 O3 112.41(16) . 2_755 ?
F1 Ba1 O3 58.65(14) 2_655 2_755 ?
O2 Ba1 O3 51.43(15) 2_755 2_755 ?
O1 Ba1 O3 92.64(15) 4_565 2_755 ?
O4 Ba1 O6 63.65(18) 3_755 3_655 ?
O4 Ba1 O6 75.26(16) . 3_655 ?
F1 Ba1 O6 100.89(15) 2_655 3_655 ?
O2 Ba1 O6 142.97(15) 2_755 3_655 ?
O1 Ba1 O6 84.69(15) 4_565 3_655 ?
O3 Ba1 O6 158.33(16) 2_755 3_655 ?
O4 Ba1 O5 113.25(17) 3_755 4_565 ?
O4 Ba1 O5 123.56(17) . 4_565 ?
F1 Ba1 O5 62.32(14) 2_655 4_565 ?
O2 Ba1 O5 149.88(16) 2_755 4_565 ?
O1 Ba1 O5 55.72(16) 4_565 4_565 ?
O3 Ba1 O5 101.17(15) 2_755 4_565 ?
O6 Ba1 O5 59.76(15) 3_655 4_565 ?
O4 Ba1 O3 78.10(16) 3_755 4_565 ?
O4 Ba1 O3 130.45(16) . 4_565 ?
F1 Ba1 O3 120.63(13) 2_655 4_565 ?
O2 Ba1 O3 81.88(15) 2_755 4_565 ?
O1 Ba1 O3 48.13(15) 4_565 4_565 ?
O3 Ba1 O3 71.17(17) 2_755 4_565 ?
O6 Ba1 O3 120.37(15) 3_655 4_565 ?
O5 Ba1 O3 102.33(14) 4_565 4_565 ?
O4 Ba1 P1 119.36(13) 3_755 2_755 ?
O4 Ba1 P1 89.41(13) . 2_755 ?
F1 Ba1 P1 71.81(10) 2_655 2_755 ?
O2 Ba1 P1 25.68(11) 2_755 2_755 ?
O1 Ba1 P1 112.63(11) 4_565 2_755 ?
O3 Ba1 P1 25.84(11) 2_755 2_755 ?
O6 Ba1 P1 162.10(11) 3_655 2_755 ?
O5 Ba1 P1 125.58(11) 4_565 2_755 ?
O3 Ba1 P1 76.63(10) 4_565 2_755 ?
O4 Ba1 P1 90.57(13) 3_755 . ?
O4 Ba1 P1 22.69(12) . . ?
F1 Ba1 P1 76.96(10) 2_655 . ?
O2 Ba1 P1 60.90(11) 2_755 . ?
O1 Ba1 P1 171.25(11) 4_565 . ?
O3 Ba1 P1 94.48(11) 2_755 . ?
O6 Ba1 P1 86.82(11) 3_655 . ?
O5 Ba1 P1 117.66(11) 4_565 . ?
O3 Ba1 P1 139.60(10) 4_565 . ?
P1 Ba1 P1 75.682(18) 2_755 . ?
O4 Ba1 P1 86.05(12) 3_755 4_565 ?
O4 Ba1 P1 151.14(13) . 4_565 ?
F1 Ba1 P1 109.69(10) 2_655 4_565 ?
O2 Ba1 P1 104.50(12) 2_755 4_565 ?
O1 Ba1 P1 23.67(12) 4_565 4_565 ?
O3 Ba1 P1 78.22(12) 2_755 4_565 ?
O6 Ba1 P1 105.04(11) 3_655 4_565 ?
O5 Ba1 P1 77.41(11) 4_565 4_565 ?
O3 Ba1 P1 25.02(10) 4_565 4_565 ?
P1 Ba1 P1 92.85(4) 2_755 4_565 ?
P1 Ba1 P1 164.53(6) . 4_565 ?
O4 P1 O2 111.8(3) . . ?
O4 P1 O3 111.9(3) . . ?
O2 P1 O3 105.8(3) . . ?
O4 P1 O1 110.1(3) . . ?
O2 P1 O1 110.5(3) . . ?
O3 P1 O1 106.4(3) . . ?
O4 P1 Ba1 123.8(2) . 2_745 ?
O2 P1 Ba1 52.5(2) . 2_745 ?
O3 P1 Ba1 53.6(2) . 2_745 ?
O1 P1 Ba1 126.0(2) . 2_745 ?
O4 P1 Ba1 43.4(2) . . ?
O2 P1 Ba1 142.1(2) . . ?
O3 P1 Ba1 110.4(2) . . ?
O1 P1 Ba1 69.4(2) . . ?
Ba1 P1 Ba1 158.40(6) 2_745 . ?
O4 P1 Ba1 137.5(2) . 4_566 ?
O2 P1 Ba1 110.3(2) . 4_566 ?
O3 P1 Ba1 60.7(2) . 4_566 ?
O1 P1 Ba1 47.4(2) . 4_566 ?
Ba1 P1 Ba1 87.15(4) 2_745 4_566 ?
Ba1 P1 Ba1 96.97(5) . 4_566 ?
U1 F1 U1 133.7(2) . 2_645 ?
U1 F1 Ba1 114.38(17) . 2_645 ?
U1 F1 Ba1 108.98(17) 2_645 2_645 ?
P1 O2 U1 129.7(3) . 2_645 ?
P1 O2 Ba1 101.8(3) . 2_745 ?
U1 O2 Ba1 127.7(2) 2_645 2_745 ?
P1 O3 U1 122.0(3) . 1_655 ?
P1 O3 Ba1 100.6(2) . 2_745 ?
U1 O3 Ba1 111.7(2) 1_655 2_745 ?
P1 O3 Ba1 94.3(2) . 4_566 ?
U1 O3 Ba1 117.18(18) 1_655 4_566 ?
Ba1 O3 Ba1 108.83(17) 2_745 4_566 ?
P1 O1 U1 140.7(3) . . ?
P1 O1 Ba1 109.0(3) . 4_566 ?
U1 O1 Ba1 104.8(2) . 4_566 ?
P1 O4 Ba1 133.8(3) . 3_755 ?
P1 O4 Ba1 113.9(3) . . ?
Ba1 O4 Ba1 112.0(2) 3_755 . ?
U1 O6 Ba1 135.5(3) . 3_655 ?
U1 O5 Ba1 116.8(3) . 4_566 ?

loop_
_geom_bond_atom_site_label_1
_geom_bond_atom_site_label_2
_geom_bond_distance
_geom_bond_site_symmetry_2
_geom_bond_publ_flag
U1 O5 1.774(5) . ?
U1 O6 1.780(6) . ?
U1 O2 2.317(5) 2_655 ?
U1 O1 2.330(6) . ?
U1 F1 2.376(4) . ?
U1 F1 2.394(5) 2_655 ?
U1 O3 2.398(5) 1_455 ?
U1 Ba1 4.0994(6) 4_566 ?
U1 Ba1 4.2273(6) . ?
U1 Ba1 4.3486(6) 2_645 ?
U1 Ba1 4.3718(6) 3_655 ?
Ba1 O4 2.644(6) 3_755 ?
Ba1 O4 2.690(5) . ?
Ba1 F1 2.791(5) 2_655 ?
Ba1 O2 2.822(5) 2_755 ?
Ba1 O1 2.831(6) 4_565 ?
Ba1 O3 2.849(5) 2_755 ?
Ba1 O6 2.920(6) 3_655 ?
Ba1 O5 2.982(5) 4_565 ?
Ba1 O3 3.183(6) 4_565 ?
Ba1 P1 3.4813(19) 2_755 ?
Ba1 P1 3.5779(19) . ?
Ba1 P1 3.640(2) 4_565 ?
P1 O4 1.509(6) . ?
P1 O2 1.541(6) . ?
P1 O3 1.543(5) . ?
P1 O1 1.545(6) . ?
P1 Ba1 3.4812(19) 2_745 ?
P1 Ba1 3.640(2) 4_566 ?
F1 U1 2.394(5) 2_645 ?
F1 Ba1 2.791(5) 2_645 ?
O2 U1 2.317(5) 2_645 ?
O2 Ba1 2.822(5) 2_745 ?
O3 U1 2.398(5) 1_655 ?
O3 Ba1 2.849(5) 2_745 ?
O3 Ba1 3.183(6) 4_566 ?
O1 Ba1 2.831(6) 4_566 ?
O4 Ba1 2.644(6) 3_755 ?
O6 Ba1 2.920(6) 3_655 ?
O5 Ba1 2.982(5) 4_566 ?
